data_4519268
loop_
_publ_author_name
'Niu, Kaikai'
'Zhou, Pan'
'Ding, Ling'
'Hao, Yanke'
'Liu, Yuxiu'
'Song, Hongjian'
'Wang, Qingmin'

_publ_section_title
;
 Photoelectrochemical Decarboxylative C--H Alkylation of
 Quinoxalin-2(1H)-ones
;
_journal_issue 49
_journal_name_full 'ACS Sustainable Chemistry &amp; Engineering'
_journal_page_first 16820
_journal_page_last 16828
_journal_paper_doi 10.1021/acssuschemeng.1c06702
_journal_volume 9
_journal_year 2021
_chemical_formula_moiety 'C19 H20 F2 N2 O'
_chemical_formula_sum 'C19 H20 F2 N2 O'
_chemical_formula_weight 330.37
_space_group_crystal_system monoclinic
_space_group_IT_number 14
_space_group_name_Hall '-P 2ybc'
_space_group_name_H-M_alt 'P 1 21/c 1'
_atom_sites_solution_hydrogens geom
_atom_sites_solution_primary dual
_audit_creation_date 2021-02-24
_audit_creation_method
;
Olex2 1.2
(compiled 2018.05.29 svn.r3508 for OlexSys, GUI svn.r5506)
;
_cell_angle_alpha 90
_cell_angle_beta 105.700(5)
_cell_angle_gamma 90
_cell_formula_units_Z 4
_cell_length_a 11.1841(5)
_cell_length_b 11.7671(4)
_cell_length_c 12.2739(6)
_cell_measurement_reflns_used 7932
_cell_measurement_temperature 113.15
_cell_measurement_theta_max 32.8360
_cell_measurement_theta_min 2.4210
_cell_volume 1555.04(12)
_computing_cell_refinement 'CrysAlisPro 1.171.39.46 (Rigaku OD, 2018)'
_computing_data_collection 'CrysAlisPro 1.171.39.46 (Rigaku OD, 2018)'
_computing_data_reduction 'CrysAlisPro 1.171.39.46 (Rigaku OD, 2018)'
_computing_molecular_graphics 'Olex2 (Dolomanov et al., 2009)'
_computing_publication_material 'Olex2 (Dolomanov et al., 2009)'
_computing_structure_refinement 'ShelXL (Sheldrick, 2015)'
_computing_structure_solution 'ShelXT (Sheldrick, 2015)'
_diffrn_ambient_temperature 113.15
_diffrn_detector 'CCD plate'
_diffrn_measured_fraction_theta_full 1.000
_diffrn_measured_fraction_theta_max 0.930
_diffrn_measurement_details
;
List of Runs (angles in degrees, time in seconds):

  # Type    Start    End  Width  t~exp~   \w     \q     \k     \f   Frames
--------------------------------------------------------------------------
  1  \w   -115.00  65.00   1.00    1.00    --  -25.00  45.00   0.00  180
  2  \w   -115.00  35.00   1.00    1.00    --  -25.00  45.00  90.00  150
  3  \w   -115.00   5.00   1.00    1.00    --  -25.00  45.00 180.00  120
;
_diffrn_measurement_device 'abstract diffractometer'
_diffrn_measurement_device_type 'Rigaku Saturn 70 CCD'
_diffrn_measurement_method '\w scans'
_diffrn_orient_matrix_type 'CrysAlisPro convention (1999,Acta A55,543-557)'
_diffrn_orient_matrix_UB_11 -0.0423534000
_diffrn_orient_matrix_UB_12 -0.0454527000
_diffrn_orient_matrix_UB_13 -0.0183493000
_diffrn_orient_matrix_UB_21 -0.0476310000
_diffrn_orient_matrix_UB_22 0.0323979000
_diffrn_orient_matrix_UB_23 0.0132097000
_diffrn_orient_matrix_UB_31 -0.0165595000
_diffrn_orient_matrix_UB_32 0.0227252000
_diffrn_orient_matrix_UB_33 -0.0556411000
_diffrn_radiation_monochromator confocal
_diffrn_radiation_probe x-ray
_diffrn_radiation_type MoK\a
_diffrn_radiation_wavelength 0.71073
_diffrn_reflns_av_R_equivalents 0.0548
_diffrn_reflns_av_unetI/netI 0.0527
_diffrn_reflns_Laue_measured_fraction_full 1.000
_diffrn_reflns_Laue_measured_fraction_max 0.930
_diffrn_reflns_limit_h_max 16
_diffrn_reflns_limit_h_min -16
_diffrn_reflns_limit_k_max 17
_diffrn_reflns_limit_k_min -17
_diffrn_reflns_limit_l_max 18
_diffrn_reflns_limit_l_min -18
_diffrn_reflns_number 19285
_diffrn_reflns_point_group_measured_fraction_full 1.000
_diffrn_reflns_point_group_measured_fraction_max 0.930
_diffrn_reflns_theta_full 25.242
_diffrn_reflns_theta_max 32.834
_diffrn_reflns_theta_min 1.891
_diffrn_source 'rotating anode'
_diffrn_source_type 'Enhance (Mo) X-ray Source'
_exptl_absorpt_coefficient_mu 0.104
_exptl_absorpt_correction_T_max 1.00000
_exptl_absorpt_correction_T_min 0.76117
_exptl_absorpt_correction_type multi-scan
_exptl_absorpt_process_details 'CrysAlisPro 1.171.39.46 (Rigaku Oxford Diffraction, 2018)'
_exptl_crystal_density_diffrn 1.411
_exptl_crystal_description block
_exptl_crystal_F_000 696
_exptl_crystal_size_max 0.23
_exptl_crystal_size_mid 0.2
_exptl_crystal_size_min 0.18
_refine_diff_density_max 0.365
_refine_diff_density_min -0.308
_refine_diff_density_rms 0.064
_refine_ls_extinction_coef 0.0110(19)
_refine_ls_extinction_expression Fc^*^=kFc[1+0.001xFc^2^\l^3^/sin(2\q)]^-1/4^
_refine_ls_extinction_method 'SHELXL-2018/3 (Sheldrick 2018)'
_refine_ls_goodness_of_fit_ref 1.040
_refine_ls_hydrogen_treatment constr
_refine_ls_matrix_type full
_refine_ls_number_parameters 219
_refine_ls_number_reflns 5376
_refine_ls_number_restraints 0
_refine_ls_restrained_S_all 1.040
_refine_ls_R_factor_all 0.0820
_refine_ls_R_factor_gt 0.0533
_refine_ls_shift/su_max 0.000
_refine_ls_shift/su_mean 0.000
_refine_ls_structure_factor_coef Fsqd
_refine_ls_weighting_details 'w=1/[\s^2^(Fo^2^)+(0.0586P)^2^+0.5481P] where P=(Fo^2^+2Fc^2^)/3'
_refine_ls_weighting_scheme calc
_refine_ls_wR_factor_gt 0.1263
_refine_ls_wR_factor_ref 0.1501
_reflns_Friedel_coverage 0.000
_reflns_number_gt 3743
_reflns_number_total 5376
_reflns_threshold_expression 'I > 2\s(I)'
_cod_data_source_file sc1c06702_si_002.cif
_cod_data_source_block r20210223d
_cod_database_code 4519268
_shelx_shelxl_version_number 2018/3
_chemical_oxdiff_formula 'C11 H10 N O'
_shelx_space_group_comment
;
The symmetry employed for this shelxl refinement is uniquely defined
by the following loop, which should always be used as a source of
symmetry information in preference to the above space-group names.
They are only intended as comments.
;
_shelx_estimated_absorpt_t_max 0.981
_shelx_estimated_absorpt_t_min 0.976
_reflns_odcompleteness_completeness 99.97
_reflns_odcompleteness_iscentric 1
_reflns_odcompleteness_theta 26.32
_olex2_refinement_description
;
1. Fixed Uiso
 At 1.2 times of:
  All C(H) groups, All C(H,H) groups
 At 1.5 times of:
  All C(H,H,H) groups
2.a Ternary CH refined with riding coordinates:
 C12(H12), C14(H14), C17(H17)
2.b Secondary CH2 refined with riding coordinates:
 C11(H11A,H11B), C13(H13A,H13B), C15(H15A,H15B), C16(H16A,H16B), C18(H18A,
 H18B), C19(H19A,H19B)
2.c Aromatic/amide H refined with riding coordinates:
 C3(H3), C8(H8)
2.d Idealised Me refined as rotating group:
 C9(H9A,H9B,H9C)
;
_olex2_submission_special_instructions 'No special instructions were received'
_oxdiff_exptl_absorpt_empirical_details
;
Empirical correction (ABSPACK) includes:
- Absorption correction using spherical harmonics
- Frame scaling
- Detector area scaling
;
_oxdiff_exptl_absorpt_empirical_full_max 1.372
_oxdiff_exptl_absorpt_empirical_full_min 0.748

loop_
_space_group_symop_operation_xyz
'x, y, z'
'-x, y+1/2, -z+1/2'
'-x, -y, -z'
'x, -y-1/2, z-1/2'

loop_
_atom_site_label
_atom_site_type_symbol
_atom_site_fract_x
_atom_site_fract_y
_atom_site_fract_z
_atom_site_U_iso_or_equiv
_atom_site_adp_type
_atom_site_occupancy
_atom_site_site_symmetry_order
_atom_site_calc_flag
_atom_site_refinement_flags_posn
_atom_site_refinement_flags_adp
_atom_site_refinement_flags_occupancy
_atom_site_disorder_assembly
_atom_site_disorder_group
F1 F 0.94967(8) 0.10644(7) 0.47778(8) 0.0292(2) Uani 1 1 d . . . . .
F2 F 0.78836(9) 0.15863(7) 0.59601(9) 0.0323(2) Uani 1 1 d . . . . .
O1 O 0.89136(11) 0.66203(9) 0.25104(10) 0.0298(3) Uani 1 1 d . . . . .
N1 N 0.92137(11) 0.48479(9) 0.32776(10) 0.0187(2) Uani 1 1 d . . . . .
N2 N 0.74286(11) 0.53175(9) 0.44221(10) 0.0178(2) Uani 1 1 d . . . . .
C1 C 0.90410(13) 0.21272(11) 0.46975(13) 0.0220(3) Uani 1 1 d . . . . .
C2 C 0.81981(13) 0.23958(11) 0.53063(13) 0.0222(3) Uani 1 1 d . . . . .
C3 C 0.76825(13) 0.34601(11) 0.52308(12) 0.0202(3) Uani 1 1 d . . . . .
H3 H 0.710166 0.364294 0.564316 0.024 Uiso 1 1 calc R . . . .
C4 C 0.80240(12) 0.42758(11) 0.45364(11) 0.0170(3) Uani 1 1 d . . . . .
C5 C 0.76683(12) 0.60744(11) 0.37435(11) 0.0162(2) Uani 1 1 d . . . . .
C6 C 0.86310(13) 0.58958(11) 0.31211(12) 0.0194(3) Uani 1 1 d . . . . .
C7 C 0.88991(12) 0.40058(11) 0.39423(11) 0.0174(3) Uani 1 1 d . . . . .
C8 C 0.94106(12) 0.29075(11) 0.40233(12) 0.0206(3) Uani 1 1 d . . . . .
H8 H 0.999716 0.271043 0.362146 0.025 Uiso 1 1 calc R . . . .
C9 C 1.01924(14) 0.46364(13) 0.27124(13) 0.0261(3) Uani 1 1 d . . . . .
H9A H 1.096029 0.441939 0.327658 0.039 Uiso 1 1 calc GR . . . .
H9B H 1.033676 0.532802 0.232157 0.039 Uiso 1 1 calc GR . . . .
H9C H 0.993400 0.402044 0.216141 0.039 Uiso 1 1 calc GR . . . .
C10 C 0.69073(12) 0.71625(10) 0.35501(11) 0.0147(2) Uani 1 1 d . . . . .
C11 C 0.77382(12) 0.82275(11) 0.38467(12) 0.0199(3) Uani 1 1 d . . . . .
H11A H 0.820210 0.820693 0.465726 0.024 Uiso 1 1 calc R . . . .
H11B H 0.834816 0.823338 0.339364 0.024 Uiso 1 1 calc R . . . .
C12 C 0.69429(14) 0.93075(11) 0.36021(13) 0.0221(3) Uani 1 1 d . . . . .
H12 H 0.749362 0.999040 0.377945 0.027 Uiso 1 1 calc R . . . .
C13 C 0.60432(14) 0.93126(11) 0.43448(13) 0.0226(3) Uani 1 1 d . . . . .
H13A H 0.552874 1.000968 0.419875 0.027 Uiso 1 1 calc R . . . .
H13B H 0.651513 0.930681 0.515339 0.027 Uiso 1 1 calc R . . . .
C14 C 0.52059(13) 0.82599(11) 0.40757(12) 0.0191(3) Uani 1 1 d . . . . .
H14 H 0.462436 0.825713 0.456757 0.023 Uiso 1 1 calc R . . . .
C15 C 0.59963(12) 0.71735(11) 0.42911(11) 0.0167(2) Uani 1 1 d . . . . .
H15A H 0.544767 0.649961 0.411551 0.020 Uiso 1 1 calc R . . . .
H15B H 0.646605 0.713494 0.509930 0.020 Uiso 1 1 calc R . . . .
C16 C 0.61425(13) 0.72144(11) 0.22962(11) 0.0189(3) Uani 1 1 d . . . . .
H16A H 0.671033 0.720659 0.180186 0.023 Uiso 1 1 calc R . . . .
H16B H 0.559666 0.653928 0.211259 0.023 Uiso 1 1 calc R . . . .
C17 C 0.53490(14) 0.82999(12) 0.20763(12) 0.0226(3) Uani 1 1 d . . . . .
H17 H 0.486260 0.832601 0.126274 0.027 Uiso 1 1 calc R . . . .
C18 C 0.44532(13) 0.82995(13) 0.28283(13) 0.0234(3) Uani 1 1 d . . . . .
H18A H 0.389727 0.763073 0.264897 0.028 Uiso 1 1 calc R . . . .
H18B H 0.393405 0.899369 0.268466 0.028 Uiso 1 1 calc R . . . .
C19 C 0.62043(15) 0.93363(12) 0.23494(13) 0.0252(3) Uani 1 1 d . . . . .
H19A H 0.570354 1.004099 0.219075 0.030 Uiso 1 1 calc R . . . .
H19B H 0.678385 0.933324 0.186610 0.030 Uiso 1 1 calc R . . . .

loop_
_atom_site_aniso_label
_atom_site_aniso_U_11
_atom_site_aniso_U_22
_atom_site_aniso_U_33
_atom_site_aniso_U_23
_atom_site_aniso_U_13
_atom_site_aniso_U_12
F1 0.0244(5) 0.0163(4) 0.0454(6) 0.0003(4) 0.0066(4) 0.0049(3)
F2 0.0287(5) 0.0240(4) 0.0467(6) 0.0153(4) 0.0145(4) 0.0052(4)
O1 0.0351(6) 0.0259(5) 0.0374(7) 0.0087(4) 0.0249(5) 0.0057(4)
N1 0.0180(5) 0.0200(5) 0.0201(6) -0.0009(4) 0.0089(4) 0.0035(4)
N2 0.0193(5) 0.0175(5) 0.0179(5) 0.0010(4) 0.0070(4) 0.0027(4)
C1 0.0177(6) 0.0162(6) 0.0292(8) -0.0016(5) 0.0016(5) 0.0033(5)
C2 0.0183(6) 0.0184(6) 0.0289(8) 0.0055(5) 0.0045(6) 0.0001(5)
C3 0.0180(6) 0.0206(6) 0.0226(7) 0.0030(5) 0.0067(5) 0.0025(5)
C4 0.0166(6) 0.0174(6) 0.0168(6) -0.0006(4) 0.0042(5) 0.0020(4)
C5 0.0166(6) 0.0168(6) 0.0162(6) 0.0000(4) 0.0063(5) 0.0024(4)
C6 0.0207(6) 0.0199(6) 0.0204(7) 0.0000(5) 0.0102(5) 0.0024(5)
C7 0.0158(6) 0.0178(6) 0.0177(6) -0.0020(4) 0.0028(5) 0.0011(4)
C8 0.0169(6) 0.0196(6) 0.0246(7) -0.0036(5) 0.0042(5) 0.0035(5)
C9 0.0244(7) 0.0318(7) 0.0275(8) -0.0006(6) 0.0164(6) 0.0062(6)
C10 0.0166(6) 0.0145(5) 0.0147(6) 0.0004(4) 0.0073(5) 0.0019(4)
C11 0.0166(6) 0.0195(6) 0.0245(7) -0.0007(5) 0.0068(5) -0.0013(5)
C12 0.0234(7) 0.0148(6) 0.0295(8) -0.0017(5) 0.0096(6) -0.0018(5)
C13 0.0283(7) 0.0176(6) 0.0239(7) -0.0018(5) 0.0102(6) 0.0035(5)
C14 0.0196(6) 0.0203(6) 0.0198(7) 0.0011(5) 0.0096(5) 0.0041(5)
C15 0.0184(6) 0.0169(6) 0.0167(6) 0.0006(4) 0.0080(5) 0.0014(4)
C16 0.0218(6) 0.0205(6) 0.0153(6) -0.0004(5) 0.0061(5) 0.0017(5)
C17 0.0227(7) 0.0281(7) 0.0169(6) 0.0045(5) 0.0051(5) 0.0060(5)
C18 0.0178(6) 0.0290(7) 0.0232(7) 0.0023(5) 0.0050(5) 0.0049(5)
C19 0.0311(8) 0.0203(6) 0.0282(8) 0.0087(5) 0.0149(6) 0.0074(6)

loop_
_atom_type_symbol
_atom_type_description
_atom_type_scat_dispersion_real
_atom_type_scat_dispersion_imag
_atom_type_scat_source
C C 0.0033 0.0016 'International Tables Vol C Tables 4.2.6.8 and 6.1.1.4'
H H 0.0000 0.0000 'International Tables Vol C Tables 4.2.6.8 and 6.1.1.4'
F F 0.0171 0.0103 'International Tables Vol C Tables 4.2.6.8 and 6.1.1.4'
N N 0.0061 0.0033 'International Tables Vol C Tables 4.2.6.8 and 6.1.1.4'
O O 0.0106 0.0060 'International Tables Vol C Tables 4.2.6.8 and 6.1.1.4'

loop_
_geom_angle_atom_site_label_1
_geom_angle_atom_site_label_2
_geom_angle_atom_site_label_3
_geom_angle
_geom_angle_site_symmetry_1
_geom_angle_site_symmetry_3
_geom_angle_publ_flag
C6 N1 C7 122.21(11) . . ?
C6 N1 C9 117.98(11) . . ?
C7 N1 C9 119.80(11) . . ?
C5 N2 C4 119.76(11) . . ?
F1 C1 C2 118.13(13) . . ?
F1 C1 C8 119.78(13) . . ?
C8 C1 C2 122.09(12) . . ?
F2 C2 C1 118.85(12) . . ?
F2 C2 C3 120.76(13) . . ?
C3 C2 C1 120.38(13) . . ?
C2 C3 H3 120.4 . . ?
C2 C3 C4 119.15(13) . . ?
C4 C3 H3 120.4 . . ?
N2 C4 C3 117.70(12) . . ?
N2 C4 C7 122.07(12) . . ?
C3 C4 C7 120.16(12) . . ?
N2 C5 C6 122.34(11) . . ?
N2 C5 C10 118.35(11) . . ?
C6 C5 C10 119.28(11) . . ?
O1 C6 N1 120.84(12) . . ?
O1 C6 C5 123.57(12) . . ?
N1 C6 C5 115.59(11) . . ?
N1 C7 C4 117.79(11) . . ?
N1 C7 C8 122.33(12) . . ?
C8 C7 C4 119.88(12) . . ?
C1 C8 C7 118.32(12) . . ?
C1 C8 H8 120.8 . . ?
C7 C8 H8 120.8 . . ?
N1 C9 H9A 109.5 . . ?
N1 C9 H9B 109.5 . . ?
N1 C9 H9C 109.5 . . ?
H9A C9 H9B 109.5 . . ?
H9A C9 H9C 109.5 . . ?
H9B C9 H9C 109.5 . . ?
C5 C10 C11 111.78(11) . . ?
C5 C10 C15 110.31(10) . . ?
C5 C10 C16 108.92(10) . . ?
C11 C10 C16 109.76(10) . . ?
C15 C10 C11 107.84(10) . . ?
C15 C10 C16 108.15(11) . . ?
C10 C11 H11A 109.6 . . ?
C10 C11 H11B 109.6 . . ?
H11A C11 H11B 108.1 . . ?
C12 C11 C10 110.26(11) . . ?
C12 C11 H11A 109.6 . . ?
C12 C11 H11B 109.6 . . ?
C11 C12 H12 109.4 . . ?
C11 C12 C19 109.91(11) . . ?
C13 C12 C11 109.07(11) . . ?
C13 C12 H12 109.4 . . ?
C13 C12 C19 109.52(12) . . ?
C19 C12 H12 109.4 . . ?
C12 C13 H13A 109.8 . . ?
C12 C13 H13B 109.8 . . ?
C12 C13 C14 109.28(11) . . ?
H13A C13 H13B 108.3 . . ?
C14 C13 H13A 109.8 . . ?
C14 C13 H13B 109.8 . . ?
C13 C14 H14 109.4 . . ?
C13 C14 C15 110.22(11) . . ?
C13 C14 C18 109.16(11) . . ?
C15 C14 H14 109.4 . . ?
C18 C14 H14 109.4 . . ?
C18 C14 C15 109.37(11) . . ?
C10 C15 H15A 109.6 . . ?
C10 C15 H15B 109.6 . . ?
C14 C15 C10 110.34(10) . . ?
C14 C15 H15A 109.6 . . ?
C14 C15 H15B 109.6 . . ?
H15A C15 H15B 108.1 . . ?
C10 C16 H16A 109.6 . . ?
C10 C16 H16B 109.6 . . ?
H16A C16 H16B 108.1 . . ?
C17 C16 C10 110.19(10) . . ?
C17 C16 H16A 109.6 . . ?
C17 C16 H16B 109.6 . . ?
C16 C17 H17 109.5 . . ?
C18 C17 C16 109.51(11) . . ?
C18 C17 H17 109.5 . . ?
C19 C17 C16 109.08(12) . . ?
C19 C17 H17 109.5 . . ?
C19 C17 C18 109.85(12) . . ?
C14 C18 H18A 109.8 . . ?
C14 C18 H18B 109.8 . . ?
C17 C18 C14 109.18(11) . . ?
C17 C18 H18A 109.8 . . ?
C17 C18 H18B 109.8 . . ?
H18A C18 H18B 108.3 . . ?
C12 C19 H19A 109.7 . . ?
C12 C19 H19B 109.7 . . ?
C17 C19 C12 109.67(11) . . ?
C17 C19 H19A 109.7 . . ?
C17 C19 H19B 109.7 . . ?
H19A C19 H19B 108.2 . . ?

loop_
_geom_bond_atom_site_label_1
_geom_bond_atom_site_label_2
_geom_bond_distance
_geom_bond_site_symmetry_2
_geom_bond_publ_flag
F1 C1 1.3440(15) . ?
F2 C2 1.3520(16) . ?
O1 C6 1.2315(16) . ?
N1 C6 1.3836(17) . ?
N1 C7 1.3881(17) . ?
N1 C9 1.4671(17) . ?
N2 C4 1.3838(16) . ?
N2 C5 1.2960(16) . ?
C1 C2 1.389(2) . ?
C1 C8 1.373(2) . ?
C2 C3 1.3714(18) . ?
C3 H3 0.9500 . ?
C3 C4 1.4034(18) . ?
C4 C7 1.4060(18) . ?
C5 C6 1.4941(18) . ?
C5 C10 1.5201(17) . ?
C7 C8 1.4059(18) . ?
C8 H8 0.9500 . ?
C9 H9A 0.9800 . ?
C9 H9B 0.9800 . ?
C9 H9C 0.9800 . ?
C10 C11 1.5439(18) . ?
C10 C15 1.5385(17) . ?
C10 C16 1.5465(19) . ?
C11 H11A 0.9900 . ?
C11 H11B 0.9900 . ?
C11 C12 1.5336(19) . ?
C12 H12 1.0000 . ?
C12 C13 1.530(2) . ?
C12 C19 1.536(2) . ?
C13 H13A 0.9900 . ?
C13 H13B 0.9900 . ?
C13 C14 1.534(2) . ?
C14 H14 1.0000 . ?
C14 C15 1.5360(18) . ?
C14 C18 1.535(2) . ?
C15 H15A 0.9900 . ?
C15 H15B 0.9900 . ?
C16 H16A 0.9900 . ?
C16 H16B 0.9900 . ?
C16 C17 1.5369(19) . ?
C17 H17 1.0000 . ?
C17 C18 1.5350(19) . ?
C17 C19 1.530(2) . ?
C18 H18A 0.9900 . ?
C18 H18B 0.9900 . ?
C19 H19A 0.9900 . ?
C19 H19B 0.9900 . ?

loop_
_geom_torsion_atom_site_label_1
_geom_torsion_atom_site_label_2
_geom_torsion_atom_site_label_3
_geom_torsion_atom_site_label_4
_geom_torsion
_geom_torsion_site_symmetry_1
_geom_torsion_site_symmetry_2
_geom_torsion_site_symmetry_3
_geom_torsion_site_symmetry_4
_geom_torsion_publ_flag
F1 C1 C2 F2 0.7(2) . . . . ?
F1 C1 C2 C3 -178.36(13) . . . . ?
F1 C1 C8 C7 178.88(12) . . . . ?
F2 C2 C3 C4 -179.49(13) . . . . ?
N1 C7 C8 C1 -179.71(13) . . . . ?
N2 C4 C7 N1 3.8(2) . . . . ?
N2 C4 C7 C8 -175.33(12) . . . . ?
N2 C5 C6 O1 -176.73(14) . . . . ?
N2 C5 C6 N1 2.7(2) . . . . ?
N2 C5 C10 C11 123.08(13) . . . . ?
N2 C5 C10 C15 3.09(17) . . . . ?
N2 C5 C10 C16 -115.46(13) . . . . ?
C1 C2 C3 C4 -0.4(2) . . . . ?
C2 C1 C8 C7 -0.9(2) . . . . ?
C2 C3 C4 N2 175.97(13) . . . . ?
C2 C3 C4 C7 -1.0(2) . . . . ?
C3 C4 C7 N1 -179.30(13) . . . . ?
C3 C4 C7 C8 1.5(2) . . . . ?
C4 N2 C5 C6 -3.8(2) . . . . ?
C4 N2 C5 C10 174.08(11) . . . . ?
C4 C7 C8 C1 -0.6(2) . . . . ?
C5 N2 C4 C3 -176.43(13) . . . . ?
C5 N2 C4 C7 0.5(2) . . . . ?
C5 C10 C11 C12 178.03(11) . . . . ?
C5 C10 C15 C14 -178.68(11) . . . . ?
C5 C10 C16 C17 179.30(11) . . . . ?
C6 N1 C7 C4 -4.90(19) . . . . ?
C6 N1 C7 C8 174.25(13) . . . . ?
C6 C5 C10 C11 -58.94(15) . . . . ?
C6 C5 C10 C15 -178.93(11) . . . . ?
C6 C5 C10 C16 62.51(15) . . . . ?
C7 N1 C6 O1 -178.70(14) . . . . ?
C7 N1 C6 C5 1.82(19) . . . . ?
C8 C1 C2 F2 -179.50(14) . . . . ?
C8 C1 C2 C3 1.4(2) . . . . ?
C9 N1 C6 O1 1.2(2) . . . . ?
C9 N1 C6 C5 -178.32(12) . . . . ?
C9 N1 C7 C4 175.24(12) . . . . ?
C9 N1 C7 C8 -5.6(2) . . . . ?
C10 C5 C6 O1 5.4(2) . . . . ?
C10 C5 C6 N1 -175.17(11) . . . . ?
C10 C11 C12 C13 61.69(15) . . . . ?
C10 C11 C12 C19 -58.39(14) . . . . ?
C10 C16 C17 C18 -60.29(15) . . . . ?
C10 C16 C17 C19 59.96(14) . . . . ?
C11 C10 C15 C14 58.99(14) . . . . ?
C11 C10 C16 C17 -58.02(14) . . . . ?
C11 C12 C13 C14 -59.93(15) . . . . ?
C11 C12 C19 C17 60.41(15) . . . . ?
C12 C13 C14 C15 59.04(14) . . . . ?
C12 C13 C14 C18 -61.10(14) . . . . ?
C13 C12 C19 C17 -59.40(14) . . . . ?
C13 C14 C15 C10 -59.28(14) . . . . ?
C13 C14 C18 C17 60.57(14) . . . . ?
C15 C10 C11 C12 -60.55(14) . . . . ?
C15 C10 C16 C17 59.40(13) . . . . ?
C15 C14 C18 C17 -60.10(14) . . . . ?
C16 C10 C11 C12 57.06(14) . . . . ?
C16 C10 C15 C14 -59.66(13) . . . . ?
C16 C17 C18 C14 60.03(15) . . . . ?
C16 C17 C19 C12 -60.91(14) . . . . ?
C18 C14 C15 C10 60.74(14) . . . . ?
C18 C17 C19 C12 59.13(15) . . . . ?
C19 C12 C13 C14 60.39(14) . . . . ?
C19 C17 C18 C14 -59.75(15) . . . . ?
